data_7238856
loop_
_publ_author_name
'Heering, Christian'
'Boldog, Ishtvan'
'Vasylyeva, Vera'
'Sanchiz, Joaqu\'in'
'Janiak, Christoph'

_publ_section_title
;
 Bifunctional pyrazolate--carboxylate ligands for isoreticular cobalt and
 zinc MOF-5 analogs with magnetic analysis of the {Co4(\m4-O)} node
;
_journal_issue 45
_journal_name_full CrystEngComm
_journal_page_first 9757
_journal_paper_doi 10.1039/c3ce41426d
_journal_volume 15
_journal_year 2013
_chemical_absolute_configuration unk
_chemical_formula_moiety 'C18 H18 N6 O7 Zn4'
_chemical_formula_sum 'C18 H18 N6 O7 Zn4'
_chemical_formula_weight 691.87
_chemical_name_common HHU-2
_space_group_IT_number 216
_space_group_name_Hall 'F -4 2 3'
_space_group_name_H-M_alt 'F -4 3 m'
_symmetry_cell_setting cubic
_symmetry_space_group_name_Hall 'F -4 2 3'
_symmetry_space_group_name_H-M 'F -4 3 m'
_atom_sites_solution_hydrogens geom
_atom_sites_solution_primary direct
_atom_sites_solution_secondary difmap
_audit_creation_date 2013-08-14
_audit_creation_method
;
  Olex2 1.1-beta
  (compiled 2011.11.01 svn.r2039, GUI svn.r3906)
;
_cell_angle_alpha 90.00
_cell_angle_beta 90.00
_cell_angle_gamma 90.00
_cell_formula_units_Z 8
_cell_length_a 20.071(3)
_cell_length_b 20.071(3)
_cell_length_c 20.071(3)
_cell_measurement_reflns_used 292
_cell_measurement_temperature 293(2)
_cell_measurement_theta_max 66.1562
_cell_measurement_theta_min 4.4021
_cell_volume 8086(2)
_computing_cell_refinement
;
CrysAlisPro, Agilent Technologies,
Version 1.171.36.2 (release 08-11-2011 CrysAlis171 .NET)
(compiled Nov 15 2011,12:54:45)
;
_computing_data_collection
;
CrysAlisPro, Agilent Technologies,
Version 1.171.36.2 (release 08-11-2011 CrysAlis171 .NET)
(compiled Nov 15 2011,12:54:45)
;
_computing_data_reduction
;
CrysAlisPro, Agilent Technologies,
Version 1.171.36.2 (release 08-11-2011 CrysAlis171 .NET)
(compiled Nov 15 2011,12:54:45)
;
_computing_molecular_graphics
;
O. V. Dolomanov, L. J. Bourhis, R. J. Gildea, J. A. K. Howard and H. Puschmann,
OLEX2: a complete structure solution, refinement and analysis program.
J. Appl. Cryst. (2009). 42, 339-341.
;
_computing_publication_material
;
O. V. Dolomanov, L. J. Bourhis, R. J. Gildea, J. A. K. Howard and H. Puschmann,
OLEX2: a complete structure solution, refinement and analysis program.
J. Appl. Cryst. (2009). 42, 339-341.
;
_computing_structure_refinement
;
SHELXL, G.M. Sheldrick, Acta Cryst.
2008). A64, 112-122
;
_computing_structure_solution
;
SHELXS, G.M. Sheldrick, Acta Cryst.
(2008). A64, 112-122
;
_diffrn_ambient_temperature 293(2)
_diffrn_detector_area_resol_mean 10.3468
_diffrn_measured_fraction_theta_full 0.993
_diffrn_measured_fraction_theta_max 0.995
_diffrn_measurement_details
;
#__ type_ start__ end____ width___ exp.time_
  1 omega  -15.00   33.00   2.0000    3.0000
omega____ theta____ kappa____ phi______ frames
    -      -38.5000   29.0000  -91.0000 24

#__ type_ start__ end____ width___ exp.time_
  2 omega   99.00  161.00   2.0000    3.0000
omega____ theta____ kappa____ phi______ frames
    -      107.9837   45.0000  -90.0000 31
;
_diffrn_measurement_device_type 'SuperNova, Dual, Cu at zero, Atlas'
_diffrn_measurement_method '\w scans'
_diffrn_orient_matrix_UB_11 0.0391913000
_diffrn_orient_matrix_UB_12 -0.0283095000
_diffrn_orient_matrix_UB_13 -0.0597863000
_diffrn_orient_matrix_UB_21 -0.0163473000
_diffrn_orient_matrix_UB_22 0.0629222000
_diffrn_orient_matrix_UB_23 -0.0405699000
_diffrn_orient_matrix_UB_31 0.0638944000
_diffrn_orient_matrix_UB_32 0.0334789000
_diffrn_orient_matrix_UB_33 0.0261769000
_diffrn_radiation_monochromator mirror
_diffrn_radiation_type 'Cu K\a'
_diffrn_radiation_wavelength 1.5418
_diffrn_reflns_av_R_equivalents 0.0425
_diffrn_reflns_av_unetI/netI 0.0565
_diffrn_reflns_limit_h_max 11
_diffrn_reflns_limit_h_min -15
_diffrn_reflns_limit_k_max 23
_diffrn_reflns_limit_k_min -15
_diffrn_reflns_limit_l_max 16
_diffrn_reflns_limit_l_min -21
_diffrn_reflns_number 1275
_diffrn_reflns_theta_full 66.26
_diffrn_reflns_theta_max 66.26
_diffrn_reflns_theta_min 4.41
_diffrn_source 'SuperNova (Cu) X-ray Source'
_exptl_absorpt_coefficient_mu 2.964
_exptl_absorpt_correction_T_max 1.00000
_exptl_absorpt_correction_T_min 0.81620
_exptl_absorpt_correction_type multi-scan
_exptl_absorpt_process_details
;
CrysAlisPro, Agilent Technologies,
Version 1.171.36.2 (release 08-11-2011 CrysAlis171 .NET)
(compiled Nov 15 2011,12:54:45)
Empirical absorption correction using spherical harmonics,
 implemented in SCALE3 ABSPACK scaling algorithm.
;
_exptl_crystal_colour 'light yellow'
_exptl_crystal_density_diffrn 1.137
_exptl_crystal_density_method 'not measured'
_exptl_crystal_description cube
_exptl_crystal_F_000 2752
_exptl_crystal_size_max 0.12
_exptl_crystal_size_mid 0.12
_exptl_crystal_size_min 0.12
_platon_squeeze_details
;
The unit cell contains solvent molecules which have been treated 
as a diffuse contribution to the overall scattering without specific 
atom positions by SQUEEZE/PLATON.
;
_refine_diff_density_max 0.473
_refine_diff_density_min -0.495
_refine_diff_density_rms 0.078
_refine_ls_extinction_method none
_refine_ls_goodness_of_fit_ref 1.001
_refine_ls_hydrogen_treatment constr
_refine_ls_matrix_type full
_refine_ls_number_parameters 54
_refine_ls_number_reflns 604
_refine_ls_number_restraints 71
_refine_ls_restrained_S_all 0.993
_refine_ls_R_factor_all 0.0491
_refine_ls_R_factor_gt 0.0376
_refine_ls_shift/su_max 0.000
_refine_ls_shift/su_mean 0.000
_refine_ls_structure_factor_coef Fsqd
_refine_ls_weighting_details 'calc w=1/[\s^2^(Fo^2^)+(0.0450P)^2^+0.0000P] where P=(Fo^2^+2Fc^2^)/3'
_refine_ls_weighting_scheme calc
_refine_ls_wR_factor_gt 0.0937
_refine_ls_wR_factor_ref 0.0998
_reflns_number_gt 451
_reflns_number_total 604
_reflns_threshold_expression >2sigma(I)
_cod_data_source_file c3ce41426d.txt
_cod_data_source_block ibe17
_cod_original_cell_volume 8085.4(18)
_cod_database_code 7238856
_chemical_oxdiff_formula 'Zn N O3 C4 H10'
_reflns_odcompleteness_completeness 99.27
_reflns_odcompleteness_iscentric 1
_reflns_odcompleteness_theta 66.49

loop_
_space_group_symop_id
_space_group_symop_operation_xyz
1 'x, y, z'
2 'y, -x, -z'
3 '-x, -y, z'
4 '-y, x, -z'
5 '-x, z, -y'
6 'x, -y, -z'
7 '-x, -z, y'
8 '-z, -y, x'
9 '-x, y, -z'
10 'z, -y, -x'
11 'z, x, y'
12 'y, z, x'
13 '-y, -z, x'
14 'z, -x, -y'
15 '-y, z, -x'
16 '-z, -x, y'
17 '-z, x, -y'
18 'y, -z, -x'
19 '-y, -x, z'
20 'y, x, z'
21 'x, -z, -y'
22 'x, z, y'
23 '-z, y, -x'
24 'z, y, x'
25 'x, y+1/2, z+1/2'
26 'y, -x+1/2, -z+1/2'
27 '-x, -y+1/2, z+1/2'
28 '-y, x+1/2, -z+1/2'
29 '-x, z+1/2, -y+1/2'
30 'x, -y+1/2, -z+1/2'
31 '-x, -z+1/2, y+1/2'
32 '-z, -y+1/2, x+1/2'
33 '-x, y+1/2, -z+1/2'
34 'z, -y+1/2, -x+1/2'
35 'z, x+1/2, y+1/2'
36 'y, z+1/2, x+1/2'
37 '-y, -z+1/2, x+1/2'
38 'z, -x+1/2, -y+1/2'
39 '-y, z+1/2, -x+1/2'
40 '-z, -x+1/2, y+1/2'
41 '-z, x+1/2, -y+1/2'
42 'y, -z+1/2, -x+1/2'
43 '-y, -x+1/2, z+1/2'
44 'y, x+1/2, z+1/2'
45 'x, -z+1/2, -y+1/2'
46 'x, z+1/2, y+1/2'
47 '-z, y+1/2, -x+1/2'
48 'z, y+1/2, x+1/2'
49 'x+1/2, y, z+1/2'
50 'y+1/2, -x, -z+1/2'
51 '-x+1/2, -y, z+1/2'
52 '-y+1/2, x, -z+1/2'
53 '-x+1/2, z, -y+1/2'
54 'x+1/2, -y, -z+1/2'
55 '-x+1/2, -z, y+1/2'
56 '-z+1/2, -y, x+1/2'
57 '-x+1/2, y, -z+1/2'
58 'z+1/2, -y, -x+1/2'
59 'z+1/2, x, y+1/2'
60 'y+1/2, z, x+1/2'
61 '-y+1/2, -z, x+1/2'
62 'z+1/2, -x, -y+1/2'
63 '-y+1/2, z, -x+1/2'
64 '-z+1/2, -x, y+1/2'
65 '-z+1/2, x, -y+1/2'
66 'y+1/2, -z, -x+1/2'
67 '-y+1/2, -x, z+1/2'
68 'y+1/2, x, z+1/2'
69 'x+1/2, -z, -y+1/2'
70 'x+1/2, z, y+1/2'
71 '-z+1/2, y, -x+1/2'
72 'z+1/2, y, x+1/2'
73 'x+1/2, y+1/2, z'
74 'y+1/2, -x+1/2, -z'
75 '-x+1/2, -y+1/2, z'
76 '-y+1/2, x+1/2, -z'
77 '-x+1/2, z+1/2, -y'
78 'x+1/2, -y+1/2, -z'
79 '-x+1/2, -z+1/2, y'
80 '-z+1/2, -y+1/2, x'
81 '-x+1/2, y+1/2, -z'
82 'z+1/2, -y+1/2, -x'
83 'z+1/2, x+1/2, y'
84 'y+1/2, z+1/2, x'
85 '-y+1/2, -z+1/2, x'
86 'z+1/2, -x+1/2, -y'
87 '-y+1/2, z+1/2, -x'
88 '-z+1/2, -x+1/2, y'
89 '-z+1/2, x+1/2, -y'
90 'y+1/2, -z+1/2, -x'
91 '-y+1/2, -x+1/2, z'
92 'y+1/2, x+1/2, z'
93 'x+1/2, -z+1/2, -y'
94 'x+1/2, z+1/2, y'
95 '-z+1/2, y+1/2, -x'
96 'z+1/2, y+1/2, x'

loop_
_atom_site_label
_atom_site_type_symbol
_atom_site_fract_x
_atom_site_fract_y
_atom_site_fract_z
_atom_site_U_iso_or_equiv
_atom_site_adp_type
_atom_site_occupancy
_atom_site_symmetry_multiplicity
_atom_site_calc_flag
_atom_site_refinement_flags
_atom_site_disorder_assembly
_atom_site_disorder_group
Zn1 Zn 0.05593(16) 0.55593(16) 0.55593(16) 0.0120(10) Uani 1 6 d SDU . .
Zn2 Zn 0.05555(15) 0.55555(15) 0.94445(15) 0.0102(9) Uani 1 6 d SDU . .
O1 O 0.0000 0.5000 0.5000 0.015(3) Uani 1 24 d SU . .
O2 O 0.0000 0.5000 1.0000 0.013(3) Uani 1 24 d SU . .
O3 O 0.0381(5) 0.5381(5) 0.8526(5) 0.022(3) Uani 0.50 2 d SPDU A 1
N4 N 0.02294(18) 0.52294(18) 0.6449(6) 0.021(2) Uani 0.50 2 d SPDU . 1
C1 C 0.0000 0.5000 0.7469(10) 0.0255(18) Uani 1 4 d SDU . .
C2 C 0.0000 0.5000 0.8211(11) 0.020(2) Uani 0.50 4 d SPDU . 1
C4 C 0.0383(5) 0.5383(5) 0.7065(6) 0.0272(18) Uani 0.50 2 d SPDU . 1
C5 C 0.084(5) 0.595(4) 0.723(2) 0.029(6) Uani 0.25 1 d PDU . 1
H5A H 0.0952 0.6196 0.6838 0.044 Uiso 0.25 1 d PR . 1
H5B H 0.1245 0.5765 0.7419 0.044 Uiso 0.25 1 d PR . 1
H5C H 0.0635 0.6234 0.7551 0.044 Uiso 0.25 1 d PR . 1
O4 O 0.0408(5) 0.5408(5) 0.6487(5) 0.021(2) Uani 0.50 2 d SPD . 2
N3 N 0.0247(6) 0.5247(6) 0.8539(6) 0.022(3) Uani 0.50 2 d SPD . 2
C7 C 0.0000 0.5000 0.6729(11) 0.020(2) Uani 0.50 4 d SPD . 2
C6 C 0.083(3) 0.602(3) 0.776(3) 0.029(6) Uani 0.25 1 d P . 2
H6A H 0.0586 0.6345 0.7511 0.044 Uiso 0.25 1 d PR . 2
H6B H 0.1217 0.5885 0.7522 0.044 Uiso 0.25 1 d PR . 2
H6C H 0.0958 0.6209 0.8184 0.044 Uiso 0.25 1 d PR . 2
C3 C 0.0375(6) 0.5375(6) 0.7909(6) 0.0272(18) Uani 0.50 2 d SPD . 2

loop_
_atom_site_aniso_label
_atom_site_aniso_U_11
_atom_site_aniso_U_22
_atom_site_aniso_U_33
_atom_site_aniso_U_23
_atom_site_aniso_U_13
_atom_site_aniso_U_12
Zn1 0.0120(10) 0.0120(10) 0.0120(10) 0.0000(12) 0.0000(12) 0.0000(12)
Zn2 0.0102(9) 0.0102(9) 0.0102(9) 0.0006(11) 0.0006(11) -0.0006(11)
O1 0.015(3) 0.015(3) 0.015(3) 0.000 0.000 0.000
O2 0.013(3) 0.013(3) 0.013(3) 0.000 0.000 0.000
O3 0.026(4) 0.026(4) 0.013(2) 0.000(2) 0.000(2) -0.013(4)
N4 0.024(3) 0.024(3) 0.013(2) 0.003(2) 0.003(2) -0.011(4)
C1 0.034(3) 0.034(3) 0.009(2) 0.000 0.000 -0.008(3)
C2 0.027(4) 0.027(4) 0.007(3) 0.000 0.000 -0.005(5)
C4 0.034(3) 0.034(3) 0.015(2) 0.006(3) 0.006(3) -0.007(4)
C5 0.043(12) 0.026(10) 0.020(4) -0.002(11) -0.005(12) -0.010(9)
O4 0.024(3) 0.024(3) 0.013(2) 0.003(2) 0.003(2) -0.011(4)
N3 0.026(4) 0.026(4) 0.013(2) 0.000(2) 0.000(2) -0.013(4)
C7 0.027(4) 0.027(4) 0.007(3) 0.000 0.000 -0.005(5)
C6 0.043(12) 0.026(10) 0.020(4) -0.002(11) -0.005(12) -0.010(9)
C3 0.034(3) 0.034(3) 0.015(2) 0.006(3) 0.006(3) -0.007(4)

loop_
_atom_type_symbol
_atom_type_description
_atom_type_scat_dispersion_real
_atom_type_scat_dispersion_imag
_atom_type_scat_source
C C 0.0181 0.0091 'International Tables Vol C Tables 4.2.6.8 and 6.1.1.4'
H H 0.0000 0.0000 'International Tables Vol C Tables 4.2.6.8 and 6.1.1.4'
N N 0.0311 0.0180 'International Tables Vol C Tables 4.2.6.8 and 6.1.1.4'
O O 0.0492 0.0322 'International Tables Vol C Tables 4.2.6.8 and 6.1.1.4'
Zn Zn -1.5491 0.6778 'International Tables Vol C Tables 4.2.6.8 and 6.1.1.4'

loop_
_geom_angle_atom_site_label_1
_geom_angle_atom_site_label_2
_geom_angle_atom_site_label_3
_geom_angle
_geom_angle_site_symmetry_1
_geom_angle_site_symmetry_3
O1 Zn1 N4 97.6(3) . .
O1 Zn1 N4 97.6(3) . 60_455
O1 Zn1 N4 97.6(3) . 83_455
N4 Zn1 N4 118.28(12) . 60_455
N4 Zn1 N4 118.28(12) . 83_455
N4 Zn1 N4 118.28(12) 60_455 83_455
O4 Zn1 O1 112.3(5) 83_455 .
O4 Zn1 O1 112.3(5) 60_455 .
O4 Zn1 O1 112.3(5) . .
O4 Zn1 N4 114.1(2) . 83_455
O4 Zn1 N4 114.1(2) 60_455 83_455
O4 Zn1 N4 14.7(5) 83_455 83_455
O4 Zn1 N4 114.1(2) 83_455 60_455
O4 Zn1 N4 114.1(2) 83_455 .
O4 Zn1 N4 114.1(2) 60_455 .
O4 Zn1 N4 14.7(5) . .
O4 Zn1 N4 14.7(5) 60_455 60_455
O4 Zn1 N4 114.1(2) . 60_455
O4 Zn1 O4 106.5(5) . 83_455
O4 Zn1 O4 106.5(5) 60_455 83_455
O4 Zn1 O4 106.5(5) . 60_455
Zn2 Zn2 Zn2 60.000(1) 3_565 76_557
Zn2 Zn2 Zn2 60.0 3_565 74_457
Zn2 Zn2 Zn2 60.0 76_557 74_457
O2 Zn2 Zn2 35.3 . 3_565
O2 Zn2 Zn2 35.3 . 76_557
O2 Zn2 Zn2 35.3 . 74_457
O2 Zn2 N3 99.6(5) . .
O2 Zn2 N3 99.6(5) . 90_466
O2 Zn2 N3 99.6(5) . 41_656
O3 Zn2 Zn2 75.0(5) . 3_565
O3 Zn2 Zn2 123.6(4) 41_656 3_565
O3 Zn2 Zn2 123.6(4) 90_466 3_565
O3 Zn2 Zn2 75.0(5) 90_466 76_557
O3 Zn2 Zn2 123.6(4) . 74_457
O3 Zn2 Zn2 75.0(5) 41_656 74_457
O3 Zn2 Zn2 123.6(4) 90_466 74_457
O3 Zn2 Zn2 123.6(4) . 76_557
O3 Zn2 Zn2 123.6(4) 41_656 76_557
O3 Zn2 O2 110.3(5) . .
O3 Zn2 O2 110.3(5) 41_656 .
O3 Zn2 O2 110.3(5) 90_466 .
O3 Zn2 O3 108.7(5) 41_656 .
O3 Zn2 O3 108.7(5) 90_466 .
O3 Zn2 O3 108.7(5) 90_466 41_656
O3 Zn2 N3 113.9(3) . 41_656
O3 Zn2 N3 10.7(8) 90_466 90_466
O3 Zn2 N3 10.7(8) . .
O3 Zn2 N3 113.9(3) 41_656 .
O3 Zn2 N3 113.9(3) 90_466 .
O3 Zn2 N3 113.9(3) 41_656 90_466
O3 Zn2 N3 113.9(3) 90_466 41_656
O3 Zn2 N3 10.7(8) 41_656 41_656
O3 Zn2 N3 113.9(3) . 90_466
N3 Zn2 Zn2 114.8(5) . 74_457
N3 Zn2 Zn2 64.3(5) . 3_565
N3 Zn2 Zn2 114.8(4) 90_466 74_457
N3 Zn2 Zn2 64.3(5) 41_656 74_457
N3 Zn2 Zn2 114.8(4) 41_656 76_557
N3 Zn2 Zn2 64.3(5) 90_466 76_557
N3 Zn2 Zn2 114.8(5) . 76_557
N3 Zn2 Zn2 114.8(5) 41_656 3_565
N3 Zn2 Zn2 114.8(5) 90_466 3_565
N3 Zn2 N3 117.3(3) . 41_656
N3 Zn2 N3 117.3(3) . 90_466
N3 Zn2 N3 117.3(3) 90_466 41_656
Zn1 O1 Zn1 109.5 . 3_565
Zn1 O1 Zn1 109.5 76_556 3_565
Zn1 O1 Zn1 109.5 74_456 3_565
Zn1 O1 Zn1 109.471(1) . 76_556
Zn1 O1 Zn1 109.471(2) . 74_456
Zn1 O1 Zn1 109.471(1) 76_556 74_456
Zn2 O2 Zn2 109.471(1) 3_565 .
Zn2 O2 Zn2 109.471(2) 76_557 .
Zn2 O2 Zn2 109.471(2) 74_457 .
Zn2 O2 Zn2 109.5 3_565 76_557
Zn2 O2 Zn2 109.471(1) 3_565 74_457
Zn2 O2 Zn2 109.5 76_557 74_457
C2 O3 Zn2 135.3(18) . .
N4 N4 Zn1 117.7(3) 3_565 .
N4 N4 C4 109.4(7) 3_565 .
C4 N4 Zn1 132.9(7) . .
C4 C1 C2 126.8(10) . .
C4 C1 C2 126.8(10) 3_565 .
C4 C1 C4 106.4(19) . 3_565
C4 C1 C7 53.2(10) . .
C4 C1 C7 53.2(10) 3_565 .
C4 C1 C3 76.4(6) 3_565 3_565
C4 C1 C3 177.1(19) . 3_565
C4 C1 C3 76.4(6) . .
C4 C1 C3 177.1(18) 3_565 .
C7 C1 C2 180.000(12) . .
C3 C1 C2 50.4(10) 3_565 .
C3 C1 C2 50.4(10) . .
C3 C1 C7 129.6(10) 3_565 .
C3 C1 C7 129.6(10) . .
C3 C1 C3 100.7(19) 3_565 .
O3 C2 O3 119(3) 3_565 .
O3 C2 C1 120.3(13) . .
O3 C2 C1 120.3(13) 3_565 .
N4 C4 C1 107.4(16) . .
N4 C4 C5 122(2) . .
N4 C4 C5 122(2) . 92_455
C1 C4 C5 130(2) . 92_455
C1 C4 C5 130(2) . .
C5 C5 C4 84(5) 92_455 .
C7 O4 Zn1 125.7(17) . .
N3 N3 Zn2 115.7(5) 3_565 .
C3 N3 Zn2 138.2(14) . .
C3 N3 N3 106.0(10) . 3_565
O4 C7 C1 112.7(13) . .
O4 C7 C1 112.7(13) 3_565 .
O4 C7 O4 135(3) 3_565 .
C6 C6 C3 80(3) 92_455 .
C1 C3 C6 129(2) . .
C1 C3 C6 129(2) . 92_455
N3 C3 C1 113.6(17) . .
N3 C3 C6 116(2) . .
N3 C3 C6 116(2) . 92_455

loop_
_geom_bond_atom_site_label_1
_geom_bond_atom_site_label_2
_geom_bond_distance
_geom_bond_site_symmetry_2
Zn1 O1 1.944(5) .
Zn1 N4 2.017(10) .
Zn1 N4 2.017(10) 60_455
Zn1 N4 2.017(10) 83_455
Zn1 O4 1.911(9) .
Zn1 O4 1.911(9) 60_455
Zn1 O4 1.911(9) 83_455
Zn2 Zn2 3.154(9) 3_565
Zn2 Zn2 3.154(9) 76_557
Zn2 Zn2 3.154(9) 74_457
Zn2 O2 1.931(5) .
Zn2 O3 1.908(9) .
Zn2 O3 1.908(9) 41_656
Zn2 O3 1.908(9) 90_466
Zn2 N3 2.018(11) .
Zn2 N3 2.018(11) 90_466
Zn2 N3 2.018(11) 41_656
O1 Zn1 1.944(5) 3_565
O1 Zn1 1.944(5) 74_456
O1 Zn1 1.944(5) 76_556
O2 Zn2 1.931(5) 74_457
O2 Zn2 1.931(5) 76_557
O2 Zn2 1.931(5) 3_565
O3 C2 1.254(10) .
N4 N4 1.302(10) 3_565
N4 C4 1.310(8) .
C1 C2 1.489(8) .
C1 C4 1.356(7) 3_565
C1 C4 1.356(7) .
C1 C7 1.485(11) .
C1 C3 1.383(9) .
C1 C3 1.383(9) 3_565
C2 O3 1.254(10) 3_565
C4 C5 1.500(10) 92_455
C4 C5 1.500(10) .
C5 C5 0.3(2) 92_455
O4 C7 1.257(9) .
N3 N3 1.40(4) 3_565
N3 C3 1.316(11) .
C7 O4 1.257(9) 3_565
C6 C6 0.54(16) 92_455
C6 C3 1.61(3) .
C3 C6 1.61(3) 92_455

loop_
_platon_squeeze_void_nr
_platon_squeeze_void_average_x
_platon_squeeze_void_average_y
_platon_squeeze_void_average_z
_platon_squeeze_void_volume
_platon_squeeze_void_count_electrons
_platon_squeeze_void_content
1 -0.250 0.250 0.250 798 160 ' '
2 0.250 0.250 0.750 798 160 ' '
3 0.250 0.750 0.250 798 160 ' '
4 -0.250 0.750 0.750 798 160 ' '
5 0.250 0.250 0.250 124 43 ' '
6 0.250 0.750 0.750 124 43 ' '
7 0.750 0.250 0.750 124 43 ' '
8 0.750 0.750 0.250 124 43 ' '
